data_4106648
loop_
_publ_author_name
'Risong Na'
'Chengfeng Jing'
'Qihai Xu'
'Hui Jiang'
'Xi Wu'
'Jiayan Shi'
'Jiangchun Zhong'
'Min Wang'
'Diego Benitez'
'Ekaterina Tkatchouk'
'William A. Goddard'
'Hongchao Guo'
'Ohyun Kwon'

_publ_section_title
;
 Phosphine-Catalyzed Annulations of Azomethine Imines: Allene-Dependent [3
 + 2], [3 + 3], [4 + 3], and [3 + 2 + 3] Pathways
;
_journal_name_full 'Journal of the American Chemical Society'
_journal_page_first 13337
_journal_page_last 13348
_journal_paper_doi 10.1021/ja200231v
_journal_volume 133
_journal_year 2011
_chemical_formula_moiety 'C20 H23 N3 O7'
_chemical_formula_sum 'C20 H23 N3 O7'
_chemical_formula_weight 417.41
_chemical_name_systematic
; 
 ? 
;
_space_group_IT_number 2
_symmetry_cell_setting triclinic
_symmetry_space_group_name_Hall '-P 1'
_symmetry_space_group_name_H-M 'P -1'
_atom_sites_solution_hydrogens geom
_atom_sites_solution_primary direct
_atom_sites_solution_secondary difmap
_audit_creation_method SHELXL-97
_cell_angle_alpha 94.622(6)
_cell_angle_beta 104.715(6)
_cell_angle_gamma 95.703(7)
_cell_formula_units_Z 4
_cell_length_a 10.0906(17)
_cell_length_b 10.702(2)
_cell_length_c 19.365(3)
_cell_measurement_reflns_used 6245
_cell_measurement_temperature 173(2)
_cell_measurement_theta_max 27.48
_cell_measurement_theta_min 2.17
_cell_volume 2000.4(6)
_computing_cell_refinement 'CrystalClear (Rigaku Inc., 2007)'
_computing_data_collection 'CrystalClear (Rigaku Inc., 2007)'
_computing_data_reduction 'CrystalClear (Rigaku Inc., 2007)'
_computing_molecular_graphics 'XP in Siemens SHELXTL (Sheldrick, 1994)'
_computing_publication_material 'SHELX97 (Sheldrick, 1997)'
_computing_structure_refinement 'SHELXL-97 (Sheldrick, 1997)'
_computing_structure_solution 'SHELXS-97 (Sheldrick, 1990)'
_diffrn_ambient_temperature 173(2)
_diffrn_measured_fraction_theta_full 0.996
_diffrn_measured_fraction_theta_max 0.996
_diffrn_measurement_device_type 'MM007-HF CCD(Saturn 724+)'
_diffrn_measurement_method '\w scans at fixed \c = 45\%'
_diffrn_radiation_monochromator Confocal
_diffrn_radiation_source 'rotating anode'
_diffrn_radiation_type MoK\a
_diffrn_radiation_wavelength 0.71073
_diffrn_reflns_av_R_equivalents 0.0422
_diffrn_reflns_av_sigmaI/netI 0.0432
_diffrn_reflns_limit_h_max 13
_diffrn_reflns_limit_h_min -13
_diffrn_reflns_limit_k_max 13
_diffrn_reflns_limit_k_min -13
_diffrn_reflns_limit_l_max 25
_diffrn_reflns_limit_l_min -25
_diffrn_reflns_number 24779
_diffrn_reflns_theta_full 27.45
_diffrn_reflns_theta_max 27.45
_diffrn_reflns_theta_min 1.92
_exptl_absorpt_coefficient_mu 0.106
_exptl_absorpt_correction_T_max 0.9822
_exptl_absorpt_correction_T_min 0.9719
_exptl_absorpt_correction_type numerical
_exptl_absorpt_process_details 'CrystalClear (Rigaku Inc., 2007)'
_exptl_crystal_colour colorless
_exptl_crystal_density_diffrn 1.386
_exptl_crystal_description block
_exptl_crystal_F_000 880
_exptl_crystal_size_max 0.27
_exptl_crystal_size_mid 0.18
_exptl_crystal_size_min 0.17
_refine_diff_density_max 0.423
_refine_diff_density_min -0.202
_refine_diff_density_rms 0.047
_refine_ls_extinction_method none
_refine_ls_goodness_of_fit_ref 1.119
_refine_ls_hydrogen_treatment constr
_refine_ls_matrix_type full
_refine_ls_number_parameters 574
_refine_ls_number_reflns 9087
_refine_ls_number_restraints 57
_refine_ls_restrained_S_all 1.123
_refine_ls_R_factor_all 0.0688
_refine_ls_R_factor_gt 0.0585
_refine_ls_shift/su_max 0.000
_refine_ls_shift/su_mean 0.000
_refine_ls_structure_factor_coef Fsqd
_refine_ls_weighting_details 'calc w=1/[\s^2^(Fo^2^)+(0.0441P)^2^+0.8487P] where P=(Fo^2^+2Fc^2^)/3'
_refine_ls_weighting_scheme calc
_refine_ls_wR_factor_gt 0.1250
_refine_ls_wR_factor_ref 0.1306
_reflns_number_gt 7939
_reflns_number_total 9087
_reflns_threshold_expression >2sigma(I)
_cod_data_source_file ja200231v_si_002.cif
_cod_data_source_block a
_cod_original_cell_volume 2000.5(6)
_cod_database_code 4106648

loop_
_symmetry_equiv_pos_as_xyz
'x, y, z'
'-x, -y, -z'

loop_
_atom_site_label
_atom_site_type_symbol
_atom_site_fract_x
_atom_site_fract_y
_atom_site_fract_z
_atom_site_U_iso_or_equiv
_atom_site_adp_type
_atom_site_occupancy
_atom_site_symmetry_multiplicity
_atom_site_calc_flag
_atom_site_refinement_flags
_atom_site_disorder_assembly
_atom_site_disorder_group
O1 O -0.00482(16) 1.11019(14) 0.24597(9) 0.0499(4) Uani 1 1 d . . .
O2 O 0.18740(17) 1.22228(13) 0.30193(8) 0.0462(4) Uani 1 1 d . . .
O3 O 0.43222(13) 0.33608(12) 0.45556(7) 0.0321(3) Uani 1 1 d . . .
O4 O 0.09119(14) 0.39281(13) 0.60975(7) 0.0375(3) Uani 1 1 d . . .
O5 O 0.14642(14) 0.59433(12) 0.59225(7) 0.0322(3) Uani 1 1 d . . .
O6 O 0.34491(14) 0.25383(13) 0.59435(7) 0.0380(3) Uani 1 1 d . . .
O7 O 0.19601(17) 0.09169(13) 0.52936(8) 0.0480(4) Uani 1 1 d . . .
O8 O 0.37083(19) 1.26242(13) 0.19416(9) 0.0535(4) Uani 1 1 d . . .
O9 O 0.49951(17) 1.17757(14) 0.28038(9) 0.0524(4) Uani 1 1 d . . .
O10 O 0.07405(13) 0.26220(11) 0.05450(7) 0.0314(3) Uani 1 1 d . . .
O11 O 0.29488(15) 0.57316(13) -0.09845(7) 0.0404(3) Uani 1 1 d . . .
O12 O 0.41512(13) 0.40738(12) -0.09641(7) 0.0322(3) Uani 1 1 d . . .
O13 O 0.16024(15) 0.20861(13) -0.10335(8) 0.0406(3) Uani 1 1 d . A .
N1 N 0.11048(18) 1.12172(14) 0.28670(8) 0.0327(4) Uani 1 1 d . . .
N2 N 0.26446(15) 0.57261(13) 0.36497(7) 0.0235(3) Uani 1 1 d . . .
N3 N 0.27691(15) 0.47306(13) 0.41210(7) 0.0237(3) Uani 1 1 d . . .
N4 N 0.40800(19) 1.17007(15) 0.22402(10) 0.0386(4) Uani 1 1 d . . .
N5 N 0.18002(15) 0.57530(13) 0.13572(7) 0.0240(3) Uani 1 1 d . . .
N6 N 0.17888(15) 0.46736(13) 0.08493(7) 0.0242(3) Uani 1 1 d . . .
C1 C 0.16087(19) 1.01078(16) 0.31967(9) 0.0272(4) Uani 1 1 d . . .
C2 C 0.08043(19) 0.89499(16) 0.29816(10) 0.0285(4) Uani 1 1 d . . .
H2A H -0.0048 0.8871 0.2623 0.034 Uiso 1 1 calc R . .
C3 C 0.12727(18) 0.79117(16) 0.33019(9) 0.0265(4) Uani 1 1 d . . .
H3A H 0.0721 0.7113 0.3172 0.032 Uiso 1 1 calc R . .
C4 C 0.25398(18) 0.80198(15) 0.38111(9) 0.0234(3) Uani 1 1 d . . .
C5 C 0.33224(19) 0.92003(16) 0.40085(9) 0.0277(4) Uani 1 1 d . . .
H5A H 0.4191 0.9279 0.4355 0.033 Uiso 1 1 calc R . .
C6 C 0.2859(2) 1.02617(16) 0.37099(10) 0.0297(4) Uani 1 1 d . . .
H6A H 0.3385 1.1070 0.3854 0.036 Uiso 1 1 calc R . .
C7 C 0.30584(18) 0.68926(15) 0.41627(9) 0.0233(3) Uani 1 1 d . . .
H7A H 0.4086 0.7040 0.4351 0.028 Uiso 1 1 calc R . .
C8 C 0.36259(19) 0.54838(17) 0.32116(9) 0.0291(4) Uani 1 1 d . . .
H8A H 0.4116 0.6290 0.3138 0.035 Uiso 1 1 calc R . .
H8B H 0.3126 0.5032 0.2736 0.035 Uiso 1 1 calc R . .
C9 C 0.46436(19) 0.46809(17) 0.36241(9) 0.0282(4) Uani 1 1 d . . .
H9A H 0.4824 0.3996 0.3298 0.034 Uiso 1 1 calc R . .
H9B H 0.5529 0.5202 0.3873 0.034 Uiso 1 1 calc R . .
C10 C 0.39551(18) 0.41492(16) 0.41545(9) 0.0249(4) Uani 1 1 d . . .
C11 C 0.23035(17) 0.51246(16) 0.47223(9) 0.0228(3) Uani 1 1 d . . .
C12 C 0.23949(18) 0.65512(15) 0.47675(9) 0.0243(3) Uani 1 1 d . . .
H12A H 0.2977 0.6946 0.5241 0.029 Uiso 1 1 calc R . .
H12B H 0.1466 0.6830 0.4689 0.029 Uiso 1 1 calc R . .
C13 C 0.18431(17) 0.43026(16) 0.51227(9) 0.0249(4) Uani 1 1 d . . .
C14 C 0.13705(18) 0.46906(17) 0.57611(9) 0.0278(4) Uani 1 1 d . . .
C15 C 0.0955(2) 0.6364(2) 0.65300(10) 0.0352(4) Uani 1 1 d . . .
H15A H 0.0116 0.5797 0.6529 0.042 Uiso 1 1 calc R . .
H15B H 0.0696 0.7227 0.6480 0.042 Uiso 1 1 calc R . .
C16 C 0.2011(2) 0.6367(2) 0.72244(11) 0.0471(5) Uani 1 1 d . . .
H16A H 0.1703 0.6791 0.7613 0.071 Uiso 1 1 calc R . .
H16B H 0.2889 0.6817 0.7199 0.071 Uiso 1 1 calc R . .
H16C H 0.2138 0.5495 0.7319 0.071 Uiso 1 1 calc R . .
C17 C 0.16179(19) 0.28973(16) 0.49202(10) 0.0293(4) Uani 1 1 d . . .
H17A H 0.1830 0.2721 0.4453 0.035 Uiso 1 1 calc R . .
H17B H 0.0629 0.2597 0.4853 0.035 Uiso 1 1 calc R . .
C18 C 0.2467(2) 0.21447(17) 0.54562(10) 0.0304(4) Uani 1 1 d . . .
C19 C 0.2606(3) 0.0043(2) 0.57690(14) 0.0543(6) Uani 1 1 d . . .
H19A H 0.3610 0.0325 0.5948 0.065 Uiso 1 1 calc R . .
H19B H 0.2480 -0.0807 0.5501 0.065 Uiso 1 1 calc R . .
C20 C 0.1994(3) -0.0022(3) 0.63805(16) 0.0653(7) Uani 1 1 d . . .
H20A H 0.2406 -0.0646 0.6684 0.098 Uiso 1 1 calc R . .
H20B H 0.0995 -0.0270 0.6202 0.098 Uiso 1 1 calc R . .
H20C H 0.2171 0.0809 0.6663 0.098 Uiso 1 1 calc R . .
C21 C 0.3395(2) 1.04379(16) 0.19158(10) 0.0307(4) Uani 1 1 d . . .
C22 C 0.3927(2) 0.93978(17) 0.22087(10) 0.0311(4) Uani 1 1 d . . .
H22A H 0.4704 0.9496 0.2615 0.037 Uiso 1 1 calc R . .
C23 C 0.32960(19) 0.82142(16) 0.18932(10) 0.0292(4) Uani 1 1 d . . .
H23A H 0.3639 0.7486 0.2087 0.035 Uiso 1 1 calc R . .
C24 C 0.21667(18) 0.80711(16) 0.12965(9) 0.0247(4) Uani 1 1 d . . .
C25 C 0.1638(2) 0.91367(17) 0.10312(10) 0.0317(4) Uani 1 1 d . . .
H25A H 0.0841 0.9042 0.0635 0.038 Uiso 1 1 calc R . .
C26 C 0.2256(2) 1.03355(17) 0.13359(10) 0.0335(4) Uani 1 1 d . . .
H26A H 0.1904 1.1066 0.1150 0.040 Uiso 1 1 calc R . .
C27 C 0.15748(18) 0.67899(15) 0.08937(9) 0.0240(3) Uani 1 1 d . . .
H27A H 0.0564 0.6778 0.0670 0.029 Uiso 1 1 calc R . .
C28 C 0.06342(19) 0.53818(17) 0.16665(10) 0.0295(4) Uani 1 1 d . . .
H28A H -0.0220 0.5695 0.1402 0.035 Uiso 1 1 calc R . .
H28B H 0.0849 0.5719 0.2179 0.035 Uiso 1 1 calc R . .
C29 C 0.0477(2) 0.39460(17) 0.15818(10) 0.0315(4) Uani 1 1 d . . .
H29A H 0.1043 0.3625 0.2011 0.038 Uiso 1 1 calc R . .
H29B H -0.0500 0.3591 0.1504 0.038 Uiso 1 1 calc R . .
C30 C 0.09802(18) 0.36151(16) 0.09334(9) 0.0261(4) Uani 1 1 d . . .
C31 C 0.23380(18) 0.50444(15) 0.02945(9) 0.0242(3) Uani 1 1 d . . .
C32 C 0.23021(19) 0.64540(16) 0.03101(9) 0.0260(4) Uani 1 1 d . . .
H32A H 0.1780 0.6673 -0.0161 0.031 Uiso 1 1 calc R . .
H32B H 0.3249 0.6909 0.0432 0.031 Uiso 1 1 calc R . .
C33 C 0.29220(18) 0.42919(16) -0.01016(9) 0.0250(4) Uani 1 1 d . . .
C34 C 0.33174(18) 0.48008(16) -0.07185(9) 0.0269(4) Uani 1 1 d . . .
C35 C 0.4403(2) 0.4314(2) -0.16501(10) 0.0360(4) Uani 1 1 d . . .
H35A H 0.5380 0.4243 -0.1634 0.043 Uiso 1 1 calc R . .
H35B H 0.4214 0.5179 -0.1754 0.043 Uiso 1 1 calc R . .
C36 C 0.3475(2) 0.3366(2) -0.22260(11) 0.0467(5) Uani 1 1 d . . .
H36A H 0.3674 0.3490 -0.2687 0.070 Uiso 1 1 calc R . .
H36B H 0.2510 0.3479 -0.2259 0.070 Uiso 1 1 calc R . .
H36C H 0.3635 0.2511 -0.2108 0.070 Uiso 1 1 calc R . .
C37 C 0.32730(19) 0.30008(16) 0.00640(10) 0.0287(4) Uani 1 1 d . A .
H37A H 0.3065 0.2831 0.0523 0.034 Uiso 1 1 calc R . .
H37B H 0.4276 0.2986 0.0129 0.034 Uiso 1 1 calc R . .
C38 C 0.2499(2) 0.19666(18) -0.05111(11) 0.0342(4) Uani 1 1 d D . .
O14 O 0.2854(9) 0.0842(6) -0.0280(4) 0.0426(13) Uani 0.538(16) 1 d PDU A 1
C39 C 0.2306(10) -0.0294(8) -0.0778(5) 0.054(2) Uani 0.538(16) 1 d PDU A 1
H39A H 0.1434 -0.0156 -0.1120 0.065 Uiso 0.538(16) 1 calc PR A 1
H39B H 0.2104 -0.1006 -0.0509 0.065 Uiso 0.538(16) 1 calc PR A 1
C40 C 0.3331(10) -0.0613(12) -0.1181(7) 0.096(3) Uani 0.538(16) 1 d PDU A 1
H40A H 0.3383 0.0005 -0.1524 0.145 Uiso 0.538(16) 1 calc PR A 1
H40B H 0.3042 -0.1460 -0.1442 0.145 Uiso 0.538(16) 1 calc PR A 1
H40C H 0.4241 -0.0592 -0.0843 0.145 Uiso 0.538(16) 1 calc PR A 1
O14' O 0.3122(10) 0.0935(8) -0.0466(6) 0.050(2) Uani 0.462(16) 1 d PDU A 2
C39' C 0.2514(12) -0.0131(9) -0.0999(7) 0.064(3) Uani 0.462(16) 1 d PDU A 2
H39C H 0.2369 0.0121 -0.1490 0.077 Uiso 0.462(16) 1 calc PR A 2
H39D H 0.1617 -0.0499 -0.0936 0.077 Uiso 0.462(16) 1 calc PR A 2
C40' C 0.3546(9) -0.1044(6) -0.0863(6) 0.063(2) Uani 0.462(16) 1 d PDU A 2
H40D H 0.4411 -0.0673 -0.0946 0.094 Uiso 0.462(16) 1 calc PR A 2
H40E H 0.3192 -0.1822 -0.1188 0.094 Uiso 0.462(16) 1 calc PR A 2
H40F H 0.3714 -0.1239 -0.0364 0.094 Uiso 0.462(16) 1 calc PR A 2

loop_
_atom_site_aniso_label
_atom_site_aniso_U_11
_atom_site_aniso_U_22
_atom_site_aniso_U_33
_atom_site_aniso_U_23
_atom_site_aniso_U_13
_atom_site_aniso_U_12
O1 0.0472(9) 0.0400(8) 0.0567(10) 0.0149(7) -0.0034(8) 0.0151(7)
O2 0.0618(10) 0.0251(7) 0.0469(9) 0.0092(6) 0.0046(7) 0.0041(7)
O3 0.0321(7) 0.0311(7) 0.0336(7) 0.0099(5) 0.0049(5) 0.0119(5)
O4 0.0394(8) 0.0402(8) 0.0367(8) 0.0114(6) 0.0164(6) -0.0001(6)
O5 0.0420(8) 0.0313(7) 0.0273(7) 0.0040(5) 0.0152(6) 0.0078(6)
O6 0.0359(8) 0.0380(8) 0.0386(8) 0.0125(6) 0.0051(6) 0.0026(6)
O7 0.0681(11) 0.0240(7) 0.0499(9) 0.0061(6) 0.0127(8) 0.0019(7)
O8 0.0833(12) 0.0230(7) 0.0540(10) 0.0042(7) 0.0207(9) -0.0006(7)
O9 0.0500(10) 0.0361(8) 0.0600(11) -0.0111(7) 0.0025(8) -0.0022(7)
O10 0.0350(7) 0.0225(6) 0.0334(7) 0.0029(5) 0.0038(6) 0.0017(5)
O11 0.0529(9) 0.0414(8) 0.0381(8) 0.0153(6) 0.0236(7) 0.0205(7)
O12 0.0321(7) 0.0385(7) 0.0300(7) 0.0041(5) 0.0122(5) 0.0128(6)
O13 0.0372(8) 0.0385(8) 0.0395(8) -0.0024(6) 0.0004(6) 0.0037(6)
N1 0.0438(10) 0.0272(8) 0.0303(8) 0.0056(6) 0.0121(7) 0.0110(7)
N2 0.0292(8) 0.0222(7) 0.0201(7) 0.0047(5) 0.0066(6) 0.0065(6)
N3 0.0262(8) 0.0220(7) 0.0234(7) 0.0056(5) 0.0057(6) 0.0057(6)
N4 0.0463(10) 0.0277(9) 0.0426(10) -0.0031(7) 0.0173(8) 0.0003(7)
N5 0.0303(8) 0.0204(7) 0.0217(7) 0.0012(5) 0.0074(6) 0.0052(6)
N6 0.0303(8) 0.0195(7) 0.0235(7) 0.0015(5) 0.0082(6) 0.0041(6)
C1 0.0341(10) 0.0244(8) 0.0269(9) 0.0059(7) 0.0113(7) 0.0110(7)
C2 0.0272(9) 0.0284(9) 0.0299(9) 0.0030(7) 0.0058(7) 0.0073(7)
C3 0.0270(9) 0.0246(8) 0.0280(9) 0.0022(7) 0.0075(7) 0.0036(7)
C4 0.0278(9) 0.0238(8) 0.0209(8) 0.0032(6) 0.0094(7) 0.0063(7)
C5 0.0279(9) 0.0279(9) 0.0260(9) 0.0035(7) 0.0050(7) 0.0024(7)
C6 0.0383(10) 0.0222(9) 0.0287(9) 0.0027(7) 0.0097(8) 0.0020(7)
C7 0.0245(8) 0.0223(8) 0.0223(8) 0.0028(6) 0.0043(6) 0.0039(6)
C8 0.0328(10) 0.0331(9) 0.0238(9) 0.0037(7) 0.0095(7) 0.0098(8)
C9 0.0283(9) 0.0290(9) 0.0277(9) 0.0000(7) 0.0080(7) 0.0057(7)
C10 0.0249(9) 0.0229(8) 0.0239(8) -0.0014(6) 0.0017(7) 0.0038(7)
C11 0.0201(8) 0.0252(8) 0.0213(8) 0.0025(6) 0.0018(6) 0.0043(6)
C12 0.0265(9) 0.0227(8) 0.0245(8) 0.0031(6) 0.0078(7) 0.0046(7)
C13 0.0234(9) 0.0256(9) 0.0248(8) 0.0050(7) 0.0036(7) 0.0037(7)
C14 0.0212(9) 0.0336(10) 0.0275(9) 0.0064(7) 0.0036(7) 0.0029(7)
C15 0.0375(11) 0.0427(11) 0.0294(10) 0.0033(8) 0.0142(8) 0.0106(9)
C16 0.0429(12) 0.0652(15) 0.0315(11) 0.0000(10) 0.0086(9) 0.0064(11)
C17 0.0291(9) 0.0272(9) 0.0304(9) 0.0050(7) 0.0069(7) -0.0009(7)
C18 0.0356(10) 0.0256(9) 0.0331(10) 0.0058(7) 0.0149(8) 0.0017(8)
C19 0.0722(17) 0.0309(11) 0.0706(17) 0.0164(11) 0.0313(14) 0.0167(11)
C20 0.0725(18) 0.0590(16) 0.0782(19) 0.0293(14) 0.0358(15) 0.0145(14)
C21 0.0387(11) 0.0223(9) 0.0334(10) -0.0034(7) 0.0168(8) 0.0009(7)
C22 0.0327(10) 0.0304(9) 0.0294(9) -0.0006(7) 0.0072(8) 0.0054(8)
C23 0.0359(10) 0.0241(9) 0.0286(9) 0.0037(7) 0.0076(8) 0.0097(7)
C24 0.0287(9) 0.0222(8) 0.0254(9) 0.0015(6) 0.0106(7) 0.0060(7)
C25 0.0359(10) 0.0275(9) 0.0318(10) 0.0064(7) 0.0061(8) 0.0081(8)
C26 0.0430(11) 0.0232(9) 0.0365(10) 0.0070(7) 0.0124(9) 0.0076(8)
C27 0.0271(9) 0.0227(8) 0.0222(8) 0.0032(6) 0.0051(7) 0.0070(7)
C28 0.0327(10) 0.0300(9) 0.0292(9) 0.0061(7) 0.0128(8) 0.0060(7)
C29 0.0339(10) 0.0334(10) 0.0281(9) 0.0078(7) 0.0092(8) 0.0020(8)
C30 0.0265(9) 0.0241(9) 0.0264(9) 0.0075(7) 0.0020(7) 0.0054(7)
C31 0.0264(9) 0.0227(8) 0.0225(8) 0.0036(6) 0.0040(7) 0.0035(7)
C32 0.0321(9) 0.0236(8) 0.0240(9) 0.0042(6) 0.0092(7) 0.0062(7)
C33 0.0247(9) 0.0242(8) 0.0239(8) 0.0005(6) 0.0029(7) 0.0032(7)
C34 0.0245(9) 0.0278(9) 0.0267(9) -0.0009(7) 0.0048(7) 0.0041(7)
C35 0.0363(11) 0.0449(11) 0.0316(10) 0.0029(8) 0.0156(8) 0.0114(9)
C36 0.0481(13) 0.0591(14) 0.0331(11) -0.0010(10) 0.0120(10) 0.0094(11)
C37 0.0303(10) 0.0256(9) 0.0307(9) 0.0027(7) 0.0069(7) 0.0087(7)
C38 0.0357(11) 0.0274(9) 0.0400(11) 0.0006(8) 0.0104(9) 0.0080(8)
O14 0.069(3) 0.0225(16) 0.037(3) -0.0014(15) 0.0146(19) 0.0079(17)
C39 0.080(4) 0.030(3) 0.050(4) -0.005(2) 0.018(3) -0.002(2)
C40 0.097(5) 0.090(6) 0.093(6) -0.040(5) 0.027(5) 0.002(5)
O14' 0.056(4) 0.031(3) 0.052(4) -0.011(2) -0.004(3) 0.021(2)
C39' 0.077(5) 0.033(4) 0.067(6) -0.019(4) -0.004(4) 0.017(4)
C40' 0.085(5) 0.028(3) 0.071(5) -0.011(3) 0.014(4) 0.016(3)

loop_
_atom_type_symbol
_atom_type_description
_atom_type_scat_dispersion_real
_atom_type_scat_dispersion_imag
_atom_type_scat_source
C C 0.0033 0.0016 'International Tables Vol C Tables 4.2.6.8 and 6.1.1.4'
H H 0.0000 0.0000 'International Tables Vol C Tables 4.2.6.8 and 6.1.1.4'
N N 0.0061 0.0033 'International Tables Vol C Tables 4.2.6.8 and 6.1.1.4'
O O 0.0106 0.0060 'International Tables Vol C Tables 4.2.6.8 and 6.1.1.4'

loop_
_geom_angle_atom_site_label_1
_geom_angle_atom_site_label_2
_geom_angle_atom_site_label_3
_geom_angle
C14 O5 C15 116.19(14)
C18 O7 C19 117.13(18)
C34 O12 C35 116.91(14)
O1 N1 O2 123.23(16)
O1 N1 C1 118.73(16)
O2 N1 C1 118.04(16)
N3 N2 C7 102.79(12)
N3 N2 C8 103.99(12)
C7 N2 C8 114.59(14)
C10 N3 C11 124.68(14)
C10 N3 N2 112.65(13)
C11 N3 N2 108.20(12)
O8 N4 O9 123.36(17)
O8 N4 C21 118.86(18)
O9 N4 C21 117.78(17)
N6 N5 C27 102.78(12)
N6 N5 C28 103.95(12)
C27 N5 C28 114.32(13)
C30 N6 C31 133.95(15)
C30 N6 N5 113.15(14)
C31 N6 N5 110.89(13)
C6 C1 C2 122.69(16)
C6 C1 N1 118.80(16)
C2 C1 N1 118.51(16)
C3 C2 C1 118.30(17)
C3 C2 H2A 120.9
C1 C2 H2A 120.9
C2 C3 C4 120.88(16)
C2 C3 H3A 119.6
C4 C3 H3A 119.6
C3 C4 C5 118.98(15)
C3 C4 C7 121.23(15)
C5 C4 C7 119.78(15)
C6 C5 C4 121.25(17)
C6 C5 H5A 119.4
C4 C5 H5A 119.4
C1 C6 C5 117.86(16)
C1 C6 H6A 121.1
C5 C6 H6A 121.1
N2 C7 C4 111.01(13)
N2 C7 C12 102.17(13)
C4 C7 C12 113.37(14)
N2 C7 H7A 110.0
C4 C7 H7A 110.0
C12 C7 H7A 110.0
N2 C8 C9 106.78(14)
N2 C8 H8A 110.4
C9 C8 H8A 110.4
N2 C8 H8B 110.4
C9 C8 H8B 110.4
H8A C8 H8B 108.6
C10 C9 C8 104.70(14)
C10 C9 H9A 110.8
C8 C9 H9A 110.8
C10 C9 H9B 110.8
C8 C9 H9B 110.8
H9A C9 H9B 108.9
O3 C10 N3 123.90(16)
O3 C10 C9 128.43(16)
N3 C10 C9 107.67(14)
C13 C11 N3 122.37(15)
C13 C11 C12 131.10(16)
N3 C11 C12 106.49(13)
C11 C12 C7 104.05(13)
C11 C12 H12A 110.9
C7 C12 H12A 110.9
C11 C12 H12B 110.9
C7 C12 H12B 110.9
H12A C12 H12B 109.0
C11 C13 C14 123.45(16)
C11 C13 C17 123.03(16)
C14 C13 C17 113.23(15)
O4 C14 O5 123.38(17)
O4 C14 C13 122.09(17)
O5 C14 C13 114.52(15)
O5 C15 C16 111.55(16)
O5 C15 H15A 109.3
C16 C15 H15A 109.3
O5 C15 H15B 109.3
C16 C15 H15B 109.3
H15A C15 H15B 108.0
C15 C16 H16A 109.5
C15 C16 H16B 109.5
H16A C16 H16B 109.5
C15 C16 H16C 109.5
H16A C16 H16C 109.5
H16B C16 H16C 109.5
C13 C17 C18 115.17(15)
C13 C17 H17A 108.5
C18 C17 H17A 108.5
C13 C17 H17B 108.5
C18 C17 H17B 108.5
H17A C17 H17B 107.5
O6 C18 O7 123.84(18)
O6 C18 C17 127.24(17)
O7 C18 C17 108.91(16)
O7 C19 C20 110.3(2)
O7 C19 H19A 109.6
C20 C19 H19A 109.6
O7 C19 H19B 109.6
C20 C19 H19B 109.6
H19A C19 H19B 108.1
C19 C20 H20A 109.5
C19 C20 H20B 109.5
H20A C20 H20B 109.5
C19 C20 H20C 109.5
H20A C20 H20C 109.5
H20B C20 H20C 109.5
C26 C21 C22 122.75(17)
C26 C21 N4 118.95(17)
C22 C21 N4 118.30(18)
C23 C22 C21 118.06(17)
C23 C22 H22A 121.0
C21 C22 H22A 121.0
C22 C23 C24 120.92(16)
C22 C23 H23A 119.5
C24 C23 H23A 119.5
C23 C24 C25 119.32(16)
C23 C24 C27 121.37(15)
C25 C24 C27 119.12(16)
C26 C25 C24 120.86(18)
C26 C25 H25A 119.6
C24 C25 H25A 119.6
C21 C26 C25 118.04(17)
C21 C26 H26A 121.0
C25 C26 H26A 121.0
N5 C27 C24 112.68(13)
N5 C27 C32 103.66(13)
C24 C27 C32 111.33(14)
N5 C27 H27A 109.7
C24 C27 H27A 109.7
C32 C27 H27A 109.7
N5 C28 C29 104.30(14)
N5 C28 H28A 110.9
C29 C28 H28A 110.9
N5 C28 H28B 110.9
C29 C28 H28B 110.9
H28A C28 H28B 108.9
C30 C29 C28 104.00(14)
C30 C29 H29A 111.0
C28 C29 H29A 111.0
C30 C29 H29B 111.0
C28 C29 H29B 111.0
H29A C29 H29B 109.0
O10 C30 N6 125.22(17)
O10 C30 C29 128.41(16)
N6 C30 C29 106.36(15)
C33 C31 N6 124.99(15)
C33 C31 C32 128.59(16)
N6 C31 C32 105.97(14)
C31 C32 C27 104.81(13)
C31 C32 H32A 110.8
C27 C32 H32A 110.8
C31 C32 H32B 110.8
C27 C32 H32B 110.8
H32A C32 H32B 108.9
C31 C33 C34 117.73(15)
C31 C33 C37 124.46(16)
C34 C33 C37 117.71(15)
O11 C34 O12 122.98(17)
O11 C34 C33 125.98(17)
O12 C34 C33 111.04(15)
O12 C35 C36 108.88(17)
O12 C35 H35A 109.9
C36 C35 H35A 109.9
O12 C35 H35B 109.9
C36 C35 H35B 109.9
H35A C35 H35B 108.3
C35 C36 H36A 109.5
C35 C36 H36B 109.5
H36A C36 H36B 109.5
C35 C36 H36C 109.5
H36A C36 H36C 109.5
H36B C36 H36C 109.5
C33 C37 C38 113.40(15)
C33 C37 H37A 108.9
C38 C37 H37A 108.9
C33 C37 H37B 108.9
C38 C37 H37B 108.9
H37A C37 H37B 107.7
O13 C38 O14' 121.0(4)
O13 C38 O14 125.5(4)
O14' C38 O14 21.8(5)
O13 C38 C37 126.26(17)
O14' C38 C37 111.2(4)
O14 C38 C37 107.6(3)
C38 O14 C39 117.3(6)
O14 C39 C40 110.0(7)
O14 C39 H39A 109.7
C40 C39 H39A 109.7
O14 C39 H39B 109.7
C40 C39 H39B 109.7
H39A C39 H39B 108.2
C38 O14' C39' 117.4(7)
O14' C39' C40' 103.9(7)
O14' C39' H39C 111.0
C40' C39' H39C 111.0
O14' C39' H39D 111.0
C40' C39' H39D 111.0
H39C C39' H39D 109.0
C39' C40' H40D 109.5
C39' C40' H40E 109.5
H40D C40' H40E 109.5
C39' C40' H40F 109.5
H40D C40' H40F 109.5
H40E C40' H40F 109.5

loop_
_geom_bond_atom_site_label_1
_geom_bond_atom_site_label_2
_geom_bond_distance
O1 N1 1.217(2)
O2 N1 1.230(2)
O3 C10 1.214(2)
O4 C14 1.212(2)
O5 C14 1.340(2)
O5 C15 1.456(2)
O6 C18 1.195(2)
O7 C18 1.344(2)
O7 C19 1.450(3)
O8 N4 1.228(2)
O9 N4 1.229(2)
O10 C30 1.217(2)
O11 C34 1.206(2)
O12 C34 1.347(2)
O12 C35 1.452(2)
O13 C38 1.199(2)
N1 C1 1.467(2)
N2 N3 1.4522(18)
N2 C7 1.485(2)
N2 C8 1.487(2)
N3 C10 1.392(2)
N3 C11 1.412(2)
N4 C21 1.468(2)
N5 N6 1.4528(19)
N5 C27 1.482(2)
N5 C28 1.485(2)
N6 C30 1.374(2)
N6 C31 1.395(2)
C1 C6 1.379(3)
C1 C2 1.383(3)
C2 C3 1.382(2)
C2 H2A 0.9500
C3 C4 1.390(2)
C3 H3A 0.9500
C4 C5 1.392(2)
C4 C7 1.507(2)
C5 C6 1.385(2)
C5 H5A 0.9500
C6 H6A 0.9500
C7 C12 1.540(2)
C7 H7A 1.0000
C8 C9 1.517(2)
C8 H8A 0.9900
C8 H8B 0.9900
C9 C10 1.496(2)
C9 H9A 0.9900
C9 H9B 0.9900
C11 C13 1.343(2)
C11 C12 1.514(2)
C12 H12A 0.9900
C12 H12B 0.9900
C13 C14 1.478(2)
C13 C17 1.503(2)
C15 C16 1.488(3)
C15 H15A 0.9900
C15 H15B 0.9900
C16 H16A 0.9800
C16 H16B 0.9800
C16 H16C 0.9800
C17 C18 1.510(3)
C17 H17A 0.9900
C17 H17B 0.9900
C19 C20 1.472(3)
C19 H19A 0.9900
C19 H19B 0.9900
C20 H20A 0.9800
C20 H20B 0.9800
C20 H20C 0.9800
C21 C26 1.376(3)
C21 C22 1.384(3)
C22 C23 1.379(3)
C22 H22A 0.9500
C23 C24 1.387(2)
C23 H23A 0.9500
C24 C25 1.388(2)
C24 C27 1.508(2)
C25 C26 1.384(3)
C25 H25A 0.9500
C26 H26A 0.9500
C27 C32 1.534(2)
C27 H27A 1.0000
C28 C29 1.520(3)
C28 H28A 0.9900
C28 H28B 0.9900
C29 C30 1.500(3)
C29 H29A 0.9900
C29 H29B 0.9900
C31 C33 1.345(2)
C31 C32 1.511(2)
C32 H32A 0.9900
C32 H32B 0.9900
C33 C34 1.479(2)
C33 C37 1.499(2)
C35 C36 1.499(3)
C35 H35A 0.9900
C35 H35B 0.9900
C36 H36A 0.9800
C36 H36B 0.9800
C36 H36C 0.9800
C37 C38 1.504(3)
C37 H37A 0.9900
C37 H37B 0.9900
C38 O14' 1.322(7)
C38 O14 1.367(7)
O14 C39 1.456(8)
C39 C40 1.494(10)
C39 H39A 0.9900
C39 H39B 0.9900
C40 H40A 0.9800
C40 H40B 0.9800
C40 H40C 0.9800
O14' C39' 1.447(9)
C39' C40' 1.487(10)
C39' H39C 0.9900
C39' H39D 0.9900
C40' H40D 0.9800
C40' H40E 0.9800
C40' H40F 0.9800

loop_
_geom_torsion_atom_site_label_1
_geom_torsion_atom_site_label_2
_geom_torsion_atom_site_label_3
_geom_torsion_atom_site_label_4
_geom_torsion
C7 N2 N3 C10 -103.19(15)
C8 N2 N3 C10 16.57(17)
C7 N2 N3 C11 38.65(16)
C8 N2 N3 C11 158.41(13)
C27 N5 N6 C30 -133.16(14)
C28 N5 N6 C30 -13.72(17)
C27 N5 N6 C31 33.05(17)
C28 N5 N6 C31 152.49(14)
O1 N1 C1 C6 -173.89(17)
O2 N1 C1 C6 5.9(2)
O1 N1 C1 C2 5.8(3)
O2 N1 C1 C2 -174.38(17)
C6 C1 C2 C3 0.7(3)
N1 C1 C2 C3 -178.97(16)
C1 C2 C3 C4 -2.0(3)
C2 C3 C4 C5 1.5(3)
C2 C3 C4 C7 -179.97(16)
C3 C4 C5 C6 0.3(3)
C7 C4 C5 C6 -178.26(16)
C2 C1 C6 C5 1.0(3)
N1 C1 C6 C5 -179.31(16)
C4 C5 C6 C1 -1.5(3)
N3 N2 C7 C4 -160.15(13)
C8 N2 C7 C4 87.73(17)
N3 N2 C7 C12 -38.98(15)
C8 N2 C7 C12 -151.10(13)
C3 C4 C7 N2 35.4(2)
C5 C4 C7 N2 -146.04(15)
C3 C4 C7 C12 -78.9(2)
C5 C4 C7 C12 99.63(18)
N3 N2 C8 C9 -20.62(17)
C7 N2 C8 C9 90.79(16)
N2 C8 C9 C10 17.75(18)
C11 N3 C10 O3 39.7(3)
N2 N3 C10 O3 174.17(15)
C11 N3 C10 C9 -139.94(16)
N2 N3 C10 C9 -5.48(18)
C8 C9 C10 O3 172.58(17)
C8 C9 C10 N3 -7.79(18)
C10 N3 C11 C13 -67.2(2)
N2 N3 C11 C13 156.67(15)
C10 N3 C11 C12 114.94(17)
N2 N3 C11 C12 -21.16(17)
C13 C11 C12 C7 178.39(17)
N3 C11 C12 C7 -4.04(17)
N2 C7 C12 C11 26.53(16)
C4 C7 C12 C11 146.06(14)
N3 C11 C13 C14 179.02(15)
C12 C11 C13 C14 -3.7(3)
N3 C11 C13 C17 -7.6(3)
C12 C11 C13 C17 169.61(17)
C15 O5 C14 O4 -1.1(3)
C15 O5 C14 C13 177.51(14)
C11 C13 C14 O4 177.22(17)
C17 C13 C14 O4 3.3(2)
C11 C13 C14 O5 -1.4(2)
C17 C13 C14 O5 -175.30(15)
C14 O5 C15 C16 83.0(2)
C11 C13 C17 C18 119.65(19)
C14 C13 C17 C18 -66.4(2)
C19 O7 C18 O6 3.8(3)
C19 O7 C18 C17 -177.42(17)
C13 C17 C18 O6 -14.6(3)
C13 C17 C18 O7 166.71(15)
C18 O7 C19 C20 85.3(3)
O8 N4 C21 C26 -7.4(3)
O9 N4 C21 C26 172.03(18)
O8 N4 C21 C22 172.56(18)
O9 N4 C21 C22 -8.0(3)
C26 C21 C22 C23 1.2(3)
N4 C21 C22 C23 -178.73(16)
C21 C22 C23 C24 0.4(3)
C22 C23 C24 C25 -2.3(3)
C22 C23 C24 C27 172.58(16)
C23 C24 C25 C26 2.6(3)
C27 C24 C25 C26 -172.38(17)
C22 C21 C26 C25 -0.9(3)
N4 C21 C26 C25 179.03(17)
C24 C25 C26 C21 -1.0(3)
N6 N5 C27 C24 -153.79(13)
C28 N5 C27 C24 94.26(17)
N6 N5 C27 C32 -33.31(16)
C28 N5 C27 C32 -145.26(14)
C23 C24 C27 N5 28.2(2)
C25 C24 C27 N5 -156.86(16)
C23 C24 C27 C32 -87.73(19)
C25 C24 C27 C32 87.18(19)
N6 N5 C28 C29 25.63(16)
C27 N5 C28 C29 136.88(14)
N5 C28 C29 C30 -28.52(18)
C31 N6 C30 O10 13.2(3)
N5 N6 C30 O10 175.22(15)
C31 N6 C30 C29 -166.57(17)
N5 N6 C30 C29 -4.59(18)
C28 C29 C30 O10 -159.25(18)
C28 C29 C30 N6 20.55(18)
C30 N6 C31 C33 -42.8(3)
N5 N6 C31 C33 154.97(16)
C30 N6 C31 C32 144.43(18)
N5 N6 C31 C32 -17.84(18)
C33 C31 C32 C27 -176.65(17)
N6 C31 C32 C27 -4.19(18)
N5 C27 C32 C31 23.53(17)
C24 C27 C32 C31 144.92(14)
N6 C31 C33 C34 173.65(15)
C32 C31 C33 C34 -15.2(3)
N6 C31 C33 C37 -10.0(3)
C32 C31 C33 C37 161.15(17)
C35 O12 C34 O11 -11.0(3)
C35 O12 C34 C33 168.29(15)
C31 C33 C34 O11 -14.4(3)
C37 C33 C34 O11 168.96(18)
C31 C33 C34 O12 166.35(15)
C37 C33 C34 O12 -10.3(2)
C34 O12 C35 C36 -98.96(19)
C31 C33 C37 C38 117.5(2)
C34 C33 C37 C38 -66.1(2)
C33 C37 C38 O13 -5.7(3)
C33 C37 C38 O14' 160.2(6)
C33 C37 C38 O14 -176.9(4)
O13 C38 O14 C39 13.3(8)
O14' C38 O14 C39 -72.2(16)
C37 C38 O14 C39 -175.4(5)
C38 O14 C39 C40 94.6(14)
O13 C38 O14' C39' -11.6(9)
O14 C38 O14' C39' 97(2)
C37 C38 O14' C39' -178.3(6)
C38 O14' C39' C40' 172.3(14)
